data_7243142
loop_
_publ_author_name
'Petrenko, Yuliia P.'
'Piasta, Karolina'
'Khomenko, Dmytro M.'
'Doroshchuk, Roman O.'
'Shova, Sergiu'
'Novitchi, Gh\'enadie'
'Toporivska, Yuliya'
'Gumienna-Kontecka, Elzbieta'
'Martins, Lu\'isa M. D. R. S.'
'Lampeka, Rostyslav D.'

_publ_section_title
;
 An investigation of two copper(ii) complexes with a triazole derivative
 as a ligand: magnetic and catalytic properties
;
_journal_issue 38
_journal_name_full 'RSC Advances'
_journal_page_first 23442
_journal_page_last 23449
_journal_paper_doi 10.1039/D1RA03107D
_journal_volume 11
_journal_year 2021
_chemical_formula_moiety 'C20 H24 Cu2 N8 O6'
_chemical_formula_sum 'C20 H24 Cu2 N8 O6'
_chemical_formula_weight 599.55
_space_group_crystal_system monoclinic
_space_group_IT_number 15
_space_group_name_Hall '-C 2yc'
_space_group_name_H-M_alt 'C 1 2/c 1'
_atom_sites_solution_hydrogens mixed
_atom_sites_solution_primary dual
_audit_creation_date 2020-02-27
_audit_creation_method
;
Olex2 1.3-ac4
(compiled 2019.10.09 svn.r3662 for Rigaku Oxford Diffraction, GUI svn.r5959)
;
_audit_update_record
;
2020-06-07 deposited with the CCDC.	2021-06-24 downloaded from the CCDC.
;
_cell_angle_alpha 90
_cell_angle_beta 107.996(3)
_cell_angle_gamma 90
_cell_formula_units_Z 4
_cell_length_a 22.4328(6)
_cell_length_b 7.23016(16)
_cell_length_c 15.4337(4)
_cell_measurement_reflns_used 3493
_cell_measurement_temperature 180.00(10)
_cell_measurement_theta_max 28.8320
_cell_measurement_theta_min 1.9070
_cell_volume 2380.77(11)
_computing_cell_refinement 'CrysAlisPro 1.171.41.23a (Rigaku OD, 2019)'
_computing_data_collection 'CrysAlisPro 1.171.41.23a (Rigaku OD, 2019)'
_computing_data_reduction 'CrysAlisPro 1.171.41.23a (Rigaku OD, 2019)'
_computing_molecular_graphics 'Olex2 1.3-ac4 (Dolomanov et al., 2009)'
_computing_publication_material 'Olex2 1.3-ac4 (Dolomanov et al., 2009)'
_computing_structure_refinement 'ShelXL 2018/3 (Sheldrick, 2015)'
_computing_structure_solution 'SHELXT 2018/2 (Sheldrick, 2018)'
_diffrn_ambient_environment N~2~
_diffrn_ambient_temperature 180.00(10)
_diffrn_detector 'CCD plate'
_diffrn_detector_area_resol_mean 16.1593
_diffrn_detector_type Eos
_diffrn_measured_fraction_theta_full 1.000
_diffrn_measured_fraction_theta_max 1.000
_diffrn_measurement_details
;
List of Runs (angles in degrees, time in seconds):

  # Type    Start    End  Width  t~exp~   \w     \q     \k     \f   Frames
#--------------------------------------------------------------------------
  1  \w    -18.00   7.00   1.00   30.00    --  -15.29  21.00 136.00   25
  2  \w     32.00  68.00   1.00   30.00    --   17.79  21.00 136.00   36
  3  \w    -31.00  46.00   1.00   30.00    --   17.79 -21.00 -29.00   77
  4  \w    -84.00 -39.00   1.00   30.00    --  -15.29-178.00 150.00   45
  5  \w    -39.00   2.00   1.00   30.00    --  -15.29 -77.00 -90.00   41
  6  \w      2.00  83.00   1.00   30.00    --   17.79  57.00-180.00   81
;
_diffrn_measurement_device 'four-circle diffractometer'
_diffrn_measurement_device_type 'Xcalibur, Eos'
_diffrn_measurement_method '\w scans'
_diffrn_orient_matrix_type 'CrysAlisPro convention (1999,Acta A55,543-557)'
_diffrn_orient_matrix_UB_11 0.0114009000
_diffrn_orient_matrix_UB_12 -0.0160858000
_diffrn_orient_matrix_UB_13 -0.0373765000
_diffrn_orient_matrix_UB_21 -0.0307876000
_diffrn_orient_matrix_UB_22 -0.0220469000
_diffrn_orient_matrix_UB_23 -0.0277752000
_diffrn_orient_matrix_UB_31 -0.0052642000
_diffrn_orient_matrix_UB_32 0.0942558000
_diffrn_orient_matrix_UB_33 -0.0128544000
_diffrn_radiation_monochromator graphite
_diffrn_radiation_probe x-ray
_diffrn_radiation_type 'Mo K\a'
_diffrn_radiation_wavelength 0.71073
_diffrn_reflns_av_R_equivalents 0.0362
_diffrn_reflns_av_unetI/netI 0.0398
_diffrn_reflns_Laue_measured_fraction_full 1.000
_diffrn_reflns_Laue_measured_fraction_max 1.000
_diffrn_reflns_limit_h_max 26
_diffrn_reflns_limit_h_min -25
_diffrn_reflns_limit_k_max 8
_diffrn_reflns_limit_k_min -8
_diffrn_reflns_limit_l_max 16
_diffrn_reflns_limit_l_min -18
_diffrn_reflns_number 6663
_diffrn_reflns_point_group_measured_fraction_full 1.000
_diffrn_reflns_point_group_measured_fraction_max 1.000
_diffrn_reflns_theta_full 25.025
_diffrn_reflns_theta_max 25.025
_diffrn_reflns_theta_min 1.909
_diffrn_source 'fine-focus sealed X-ray tube'
_diffrn_source_type 'Enhance (Mo) X-ray Source'
_exptl_absorpt_coefficient_mu 1.841
_exptl_absorpt_correction_T_max 1.00000
_exptl_absorpt_correction_T_min 0.93297
_exptl_absorpt_correction_type multi-scan
_exptl_absorpt_process_details
;
CrysAlisPro 1.171.41.23a (Rigaku Oxford Diffraction, 2019)
Empirical absorption correction using spherical harmonics,
 implemented in SCALE3 ABSPACK scaling algorithm.
;
_exptl_crystal_colour 'clear light blue'
_exptl_crystal_density_diffrn 1.673
_exptl_crystal_description plate
_exptl_crystal_F_000 1224
_exptl_crystal_size_max 0.25
_exptl_crystal_size_mid 0.15
_exptl_crystal_size_min 0.02
_refine_diff_density_max 0.358
_refine_diff_density_min -0.404
_refine_diff_density_rms 0.074
_refine_ls_extinction_method none
_refine_ls_goodness_of_fit_ref 1.055
_refine_ls_hydrogen_treatment constr
_refine_ls_matrix_type full
_refine_ls_number_parameters 166
_refine_ls_number_reflns 2103
_refine_ls_number_restraints 0
_refine_ls_restrained_S_all 1.055
_refine_ls_R_factor_all 0.0369
_refine_ls_R_factor_gt 0.0312
_refine_ls_shift/su_max 0.037
_refine_ls_shift/su_mean 0.001
_refine_ls_structure_factor_coef Fsqd
_refine_ls_weighting_details 'w=1/[\s^2^(Fo^2^)+(0.0302P)^2^+4.2165P] where P=(Fo^2^+2Fc^2^)/3'
_refine_ls_weighting_scheme calc
_refine_ls_wR_factor_gt 0.0724
_refine_ls_wR_factor_ref 0.0754
_reflns_Friedel_coverage 0.000
_reflns_number_gt 1871
_reflns_number_total 2103
_reflns_threshold_expression 'I > 2\s(I)'
_cod_data_source_file d1ra03107d2.cif
_cod_data_source_block shi_4617_rola
_cod_original_cell_volume 2380.78(11)
_cod_database_code 7243142
_shelx_shelxl_version_number 2018/3
_chemical_oxdiff_formula C20H20N8O4Cu2
_chemical_oxdiff_usercomment 3406_repeated
_shelx_space_group_comment
;
The symmetry employed for this shelxl refinement is uniquely defined
by the following loop, which should always be used as a source of
symmetry information in preference to the above space-group names.
They are only intended as comments.
;
_reflns_odcompleteness_completeness 99.96
_reflns_odcompleteness_iscentric 1
_reflns_odcompleteness_theta 26.32
_olex2_refinement_description
;
1. Fixed Uiso
 At 1.2 times of:
  All C(H) groups
 At 1.5 times of:
  All C(H,H,H) groups, All O(H,H) groups
2.a Rotating group:
 O005(H00A,H00B)
2.b Aromatic/amide H refined with riding coordinates:
 C00A(H00C), C1(H1), C2(H2), C5(H5)
2.c Idealised Me refined as rotating group:
 C00D(H00D,H00E,H00F), C3(H3A,H3B,H3C)
;
_olex2_date_sample_data_collection 2020-02-27
_olex2_submission_special_instructions 'No special instructions were received'
_oxdiff_exptl_absorpt_empirical_details
;
Empirical correction (ABSPACK) includes:
- Absorption correction using spherical harmonics
- Frame scaling
;
_oxdiff_exptl_absorpt_empirical_full_max 1.180
_oxdiff_exptl_absorpt_empirical_full_min 0.896

loop_
_space_group_symop_operation_xyz
'x, y, z'
'-x, y, -z+1/2'
'x+1/2, y+1/2, z'
'-x+1/2, y+1/2, -z+1/2'
'-x, -y, -z'
'x, -y, z-1/2'
'-x+1/2, -y+1/2, -z'
'x+1/2, -y+1/2, z-1/2'

loop_
_atom_site_label
_atom_site_type_symbol
_atom_site_fract_x
_atom_site_fract_y
_atom_site_fract_z
_atom_site_U_iso_or_equiv
_atom_site_adp_type
_atom_site_occupancy
_atom_site_site_symmetry_order
_atom_site_calc_flag
_atom_site_refinement_flags_posn
_atom_site_refinement_flags_adp
_atom_site_refinement_flags_occupancy
_atom_site_disorder_assembly
_atom_site_disorder_group
Cu01 Cu 0.57763(2) 0.77530(4) 0.21359(2) 0.01581(13) Uani 1 1 d . . . . .
O002 O 0.66207(9) 0.6718(2) 0.26709(13) 0.0209(4) Uani 1 1 d . . . . .
O003 O 0.61653(9) 0.3969(2) 0.24200(13) 0.0235(5) Uani 1 1 d . . . . .
N004 N 0.41262(11) 0.8493(3) 0.01463(16) 0.0193(5) Uani 1 1 d . . . . .
O005 O 0.62033(9) 1.0456(3) 0.18293(14) 0.0244(5) Uani 1 1 d . . . . .
H00A H 0.605879 1.136907 0.205467 0.037 Uiso 1 1 d R U . . .
H00B H 0.607709 1.065661 0.125475 0.037 Uiso 1 1 d R U . . .
N006 N 0.48584(11) 0.7952(3) 0.14814(16) 0.0177(5) Uani 1 1 d . . . . .
C007 C 0.66390(13) 0.4959(4) 0.26850(19) 0.0197(6) Uani 1 1 d . . . . .
N7 N 0.57674(11) 0.7110(3) 0.08410(16) 0.0183(5) Uani 1 1 d . . . . .
N8 N 0.43139(10) 0.8408(3) 0.16590(15) 0.0176(5) Uani 1 1 d . . . . .
C00A C 0.51243(15) 0.7112(4) -0.0715(2) 0.0254(7) Uani 1 1 d . . . . .
H00C H 0.473549 0.732202 -0.114327 0.030 Uiso 1 1 calc R U . . .
C00B C 0.52124(13) 0.7418(3) 0.01965(19) 0.0183(6) Uani 1 1 d . . . . .
C00C C 0.47202(13) 0.7996(3) 0.05824(18) 0.0166(6) Uani 1 1 d . . . . .
C00D C 0.32309(13) 0.9304(4) 0.0723(2) 0.0276(7) Uani 1 1 d . . . . .
H00D H 0.311560 1.028727 0.028426 0.041 Uiso 1 1 calc R U . . .
H00E H 0.319651 0.972514 0.129521 0.041 Uiso 1 1 calc R U . . .
H00F H 0.295633 0.826918 0.051186 0.041 Uiso 1 1 calc R U . . .
C1 C 0.62454(14) 0.6511(4) 0.0574(2) 0.0227(6) Uani 1 1 d . . . . .
H1 H 0.663177 0.631257 0.101030 0.027 Uiso 1 1 calc R U . . .
C2 C 0.56215(15) 0.6491(4) -0.0982(2) 0.0292(7) Uani 1 1 d . . . . .
H2 H 0.557563 0.628834 -0.159398 0.035 Uiso 1 1 calc R U . . .
C5 C 0.61849(15) 0.6176(4) -0.0327(2) 0.0291(7) Uani 1 1 d . . . . .
H5 H 0.652472 0.573859 -0.049188 0.035 Uiso 1 1 calc R U . . .
C6 C 0.38906(13) 0.8731(4) 0.08417(19) 0.0185(6) Uani 1 1 d . . . . .
C3 C 0.72776(15) 0.4093(4) 0.3044(3) 0.0366(8) Uani 1 1 d . . . . .
H3A H 0.758220 0.503357 0.330534 0.055 Uiso 1 1 calc R U . . .
H3B H 0.738212 0.349647 0.255465 0.055 Uiso 1 1 calc R U . . .
H3C H 0.727617 0.319612 0.350230 0.055 Uiso 1 1 calc R U . . .

loop_
_atom_site_aniso_label
_atom_site_aniso_U_11
_atom_site_aniso_U_22
_atom_site_aniso_U_33
_atom_site_aniso_U_23
_atom_site_aniso_U_13
_atom_site_aniso_U_12
Cu01 0.0162(2) 0.0176(2) 0.0137(2) -0.00121(12) 0.00486(14) -0.00013(13)
O002 0.0191(10) 0.0180(10) 0.0247(11) -0.0026(8) 0.0055(9) 0.0019(8)
O003 0.0257(11) 0.0216(11) 0.0249(12) -0.0019(8) 0.0103(9) -0.0041(9)
N004 0.0211(13) 0.0197(12) 0.0164(13) 0.0010(9) 0.0048(10) -0.0024(10)
O005 0.0347(12) 0.0174(10) 0.0216(11) -0.0001(8) 0.0096(9) 0.0001(9)
N006 0.0174(12) 0.0205(12) 0.0166(13) -0.0012(9) 0.0071(10) -0.0011(10)
C007 0.0221(15) 0.0234(16) 0.0167(15) -0.0003(11) 0.0103(12) 0.0021(13)
N7 0.0222(13) 0.0168(12) 0.0176(13) -0.0002(9) 0.0086(11) -0.0019(10)
N8 0.0152(12) 0.0208(12) 0.0175(13) 0.0009(9) 0.0058(10) 0.0005(10)
C00A 0.0298(17) 0.0274(16) 0.0184(16) -0.0018(12) 0.0065(13) -0.0025(13)
C00B 0.0232(16) 0.0148(13) 0.0184(15) -0.0008(11) 0.0087(12) -0.0052(11)
C00C 0.0220(15) 0.0123(13) 0.0150(15) -0.0018(10) 0.0048(12) -0.0055(11)
C00D 0.0229(16) 0.0322(17) 0.0262(18) 0.0060(13) 0.0056(14) 0.0042(13)
C1 0.0219(16) 0.0254(15) 0.0225(16) -0.0017(12) 0.0094(13) -0.0023(13)
C2 0.0401(19) 0.0302(17) 0.0219(17) -0.0050(13) 0.0164(15) -0.0033(15)
C5 0.0329(19) 0.0280(17) 0.0324(19) -0.0049(13) 0.0189(15) -0.0006(14)
C6 0.0215(15) 0.0158(14) 0.0183(15) 0.0023(11) 0.0060(12) -0.0002(11)
C3 0.0287(18) 0.0318(18) 0.052(2) 0.0059(15) 0.0159(17) 0.0086(14)

loop_
_atom_type_symbol
_atom_type_description
_atom_type_scat_dispersion_real
_atom_type_scat_dispersion_imag
_atom_type_scat_source
C C 0.0033 0.0016 'International Tables Vol C Tables 4.2.6.8 and 6.1.1.4'
H H 0.0000 0.0000 'International Tables Vol C Tables 4.2.6.8 and 6.1.1.4'
Cu Cu 0.3201 1.2651 'International Tables Vol C Tables 4.2.6.8 and 6.1.1.4'
N N 0.0061 0.0033 'International Tables Vol C Tables 4.2.6.8 and 6.1.1.4'
O O 0.0106 0.0060 'International Tables Vol C Tables 4.2.6.8 and 6.1.1.4'

loop_
_geom_angle_atom_site_label_1
_geom_angle_atom_site_label_2
_geom_angle_atom_site_label_3
_geom_angle
_geom_angle_site_symmetry_1
_geom_angle_site_symmetry_3
_geom_angle_publ_flag
O002 Cu01 O005 90.07(7) . . ?
O002 Cu01 N006 161.50(8) . . ?
O002 Cu01 N7 92.36(9) . . ?
O002 Cu01 N8 93.49(9) . 2_655 ?
N006 Cu01 O005 105.40(8) . . ?
N006 Cu01 N7 79.93(9) . . ?
N7 Cu01 O005 82.56(8) . . ?
N8 Cu01 O005 99.21(8) 2_655 . ?
N8 Cu01 N006 93.95(9) 2_655 . ?
N8 Cu01 N7 173.88(9) 2_655 . ?
C007 O002 Cu01 114.17(18) . . ?
C00C N004 C6 102.0(2) . . ?
Cu01 O005 H00A 109.8 . . ?
Cu01 O005 H00B 109.5 . . ?
H00A O005 H00B 104.2 . . ?
N8 N006 Cu01 139.28(18) . . ?
C00C N006 Cu01 113.71(19) . . ?
C00C N006 N8 105.6(2) . . ?
O002 C007 C3 116.4(3) . . ?
O003 C007 O002 123.4(3) . . ?
O003 C007 C3 120.2(3) . . ?
C00B N7 Cu01 114.24(18) . . ?
C1 N7 Cu01 127.5(2) . . ?
C1 N7 C00B 118.1(2) . . ?
N006 N8 Cu01 118.92(17) . 2_655 ?
C6 N8 Cu01 132.25(19) . 2_655 ?
C6 N8 N006 105.6(2) . . ?
C00B C00A H00C 120.5 . . ?
C00B C00A C2 119.0(3) . . ?
C2 C00A H00C 120.5 . . ?
N7 C00B C00A 122.3(3) . . ?
N7 C00B C00C 112.7(2) . . ?
C00A C00B C00C 124.9(3) . . ?
N004 C00C C00B 128.8(3) . . ?
N006 C00C N004 114.0(2) . . ?
N006 C00C C00B 117.1(3) . . ?
H00D C00D H00E 109.5 . . ?
H00D C00D H00F 109.5 . . ?
H00E C00D H00F 109.5 . . ?
C6 C00D H00D 109.5 . . ?
C6 C00D H00E 109.5 . . ?
C6 C00D H00F 109.5 . . ?
N7 C1 H1 118.9 . . ?
N7 C1 C5 122.1(3) . . ?
C5 C1 H1 118.9 . . ?
C00A C2 H2 120.6 . . ?
C5 C2 C00A 118.7(3) . . ?
C5 C2 H2 120.6 . . ?
C1 C5 H5 120.1 . . ?
C2 C5 C1 119.7(3) . . ?
C2 C5 H5 120.1 . . ?
N004 C6 C00D 123.8(3) . . ?
N8 C6 N004 112.9(2) . . ?
N8 C6 C00D 123.4(3) . . ?
C007 C3 H3A 109.5 . . ?
C007 C3 H3B 109.5 . . ?
C007 C3 H3C 109.5 . . ?
H3A C3 H3B 109.5 . . ?
H3A C3 H3C 109.5 . . ?
H3B C3 H3C 109.5 . . ?

loop_
_geom_bond_atom_site_label_1
_geom_bond_atom_site_label_2
_geom_bond_distance
_geom_bond_site_symmetry_2
_geom_bond_publ_flag
Cu01 O002 1.9655(19) . ?
Cu01 O005 2.2893(19) . ?
Cu01 N006 1.999(2) . ?
Cu01 N7 2.046(2) . ?
Cu01 N8 1.989(2) 2_655 ?
O002 C007 1.273(3) . ?
O003 C007 1.241(3) . ?
N004 C00C 1.343(3) . ?
N004 C6 1.346(3) . ?
O005 H00A 0.8555 . ?
O005 H00B 0.8557 . ?
N006 N8 1.372(3) . ?
N006 C00C 1.325(4) . ?
C007 C3 1.504(4) . ?
N7 C00B 1.351(4) . ?
N7 C1 1.335(4) . ?
N8 C6 1.344(3) . ?
C00A H00C 0.9300 . ?
C00A C00B 1.376(4) . ?
C00A C2 1.379(4) . ?
C00B C00C 1.468(4) . ?
C00D H00D 0.9600 . ?
C00D H00E 0.9600 . ?
C00D H00F 0.9600 . ?
C00D C6 1.492(4) . ?
C1 H1 0.9300 . ?
C1 C5 1.376(4) . ?
C2 H2 0.9300 . ?
C2 C5 1.371(5) . ?
C5 H5 0.9300 . ?
C3 H3A 0.9600 . ?
C3 H3B 0.9600 . ?
C3 H3C 0.9600 . ?

loop_
_geom_torsion_atom_site_label_1
_geom_torsion_atom_site_label_2
_geom_torsion_atom_site_label_3
_geom_torsion_atom_site_label_4
_geom_torsion
_geom_torsion_site_symmetry_1
_geom_torsion_site_symmetry_2
_geom_torsion_site_symmetry_3
_geom_torsion_site_symmetry_4
_geom_torsion_publ_flag
Cu01 O002 C007 O003 -2.8(4) . . . . ?
Cu01 O002 C007 C3 177.0(2) . . . . ?
Cu01 N006 N8 Cu01 -34.6(3) . . . 2_655 ?
Cu01 N006 N8 C6 163.3(2) . . . . ?
Cu01 N006 C00C N004 -167.50(17) . . . . ?
Cu01 N006 C00C C00B 15.5(3) . . . . ?
Cu01 N7 C00B C00A 178.2(2) . . . . ?
Cu01 N7 C00B C00C -5.1(3) . . . . ?
Cu01 N7 C1 C5 -178.0(2) . . . . ?
Cu01 N8 C6 N004 -157.99(19) 2_655 . . . ?
Cu01 N8 C6 C00D 22.3(4) 2_655 . . . ?
N006 N8 C6 N004 0.7(3) . . . . ?
N006 N8 C6 C00D -179.0(2) . . . . ?
N7 C00B C00C N004 176.7(2) . . . . ?
N7 C00B C00C N006 -6.8(3) . . . . ?
N7 C1 C5 C2 1.1(4) . . . . ?
N8 N006 C00C N004 1.6(3) . . . . ?
N8 N006 C00C C00B -175.5(2) . . . . ?
C00A C00B C00C N004 -6.7(4) . . . . ?
C00A C00B C00C N006 169.8(3) . . . . ?
C00A C2 C5 C1 -1.0(4) . . . . ?
C00B N7 C1 C5 -1.0(4) . . . . ?
C00B C00A C2 C5 0.8(4) . . . . ?
C00C N004 C6 N8 0.2(3) . . . . ?
C00C N004 C6 C00D 179.9(3) . . . . ?
C00C N006 N8 Cu01 160.79(17) . . . 2_655 ?
C00C N006 N8 C6 -1.3(3) . . . . ?
C1 N7 C00B C00A 0.9(4) . . . . ?
C1 N7 C00B C00C 177.6(2) . . . . ?
C2 C00A C00B N7 -0.8(4) . . . . ?
C2 C00A C00B C00C -177.0(3) . . . . ?
C6 N004 C00C N006 -1.1(3) . . . . ?
C6 N004 C00C C00B 175.5(3) . . . . ?
